data_4315485
loop_
_publ_author_name
'Wen-Fu Fu'
'Lin-Fang Jia'
'Wei-Hua Mu'
'Xin Gan'
'Jia-Bing Zhang'
'Ping-Hua Liu'
'Qian-Yong Cao'
'Gui-Ju Zhang'
'Li Quan'
'Xiao-Jun Lv'
'Quan-Qing Xu'

_publ_section_title
;
 Synthesis, Characterization, Photoinduced Isomerization, and
 Spectroscopic Properties of Vinyl-1,8-naphthyridine Derivatives and Their
 Copper(I) Complexes
;
_journal_name_full 'Inorganic Chemistry'
_journal_page_first 4524
_journal_page_last 4533
_journal_paper_doi 10.1021/ic100094y
_journal_volume 49
_journal_year 2010
_chemical_formula_sum 'C24 H20 N4 O3'
_chemical_formula_weight 412.44
_chemical_name_systematic
; 
 ? 
;
_space_group_IT_number 14
_symmetry_cell_setting monoclinic
_symmetry_space_group_name_Hall '-P 2ybc'
_symmetry_space_group_name_H-M 'P 1 21/c 1'
_atom_sites_solution_hydrogens geom
_atom_sites_solution_primary direct
_atom_sites_solution_secondary difmap
_audit_creation_method SHELXL-97
_cell_angle_alpha 90.00
_cell_angle_beta 105.636(7)
_cell_angle_gamma 90.00
_cell_formula_units_Z 4
_cell_length_a 11.5987(18)
_cell_length_b 22.941(4)
_cell_length_c 7.9527(11)
_cell_measurement_reflns_used 3022
_cell_measurement_temperature 294(2)
_cell_measurement_theta_max 24.47
_cell_measurement_theta_min 2.55
_cell_volume 2037.8(6)
_computing_cell_refinement 'Bruker SMART'
_computing_data_collection 'Bruker SMART'
_computing_data_reduction 'Bruker SAINT'
_computing_molecular_graphics 'Bruker SHELXTL'
_computing_publication_material 'Bruker SHELXTL'
_computing_structure_refinement 'SHELXL-97 (Sheldrick, 1997)'
_computing_structure_solution 'SHELXS-97 (Sheldrick, 1990)'
_diffrn_ambient_temperature 294(2)
_diffrn_measured_fraction_theta_full 0.990
_diffrn_measured_fraction_theta_max 0.990
_diffrn_measurement_device_type 'CCD area detector'
_diffrn_measurement_method 'phi and omega scans'
_diffrn_radiation_monochromator graphite
_diffrn_radiation_source 'fine-focus sealed tube'
_diffrn_radiation_type MoK\a
_diffrn_radiation_wavelength 0.71073
_diffrn_reflns_av_R_equivalents 0.0329
_diffrn_reflns_av_sigmaI/netI 0.0390
_diffrn_reflns_limit_h_max 10
_diffrn_reflns_limit_h_min -14
_diffrn_reflns_limit_k_max 28
_diffrn_reflns_limit_k_min -28
_diffrn_reflns_limit_l_max 10
_diffrn_reflns_limit_l_min -7
_diffrn_reflns_number 11561
_diffrn_reflns_theta_full 26.67
_diffrn_reflns_theta_max 26.67
_diffrn_reflns_theta_min 1.78
_exptl_absorpt_coefficient_mu 0.091
_exptl_absorpt_correction_T_max 0.991
_exptl_absorpt_correction_T_min 0.976
_exptl_absorpt_correction_type multi-scan
_exptl_absorpt_process_details SADABS
_exptl_crystal_density_diffrn 1.344
_exptl_crystal_density_method 'not measured'
_exptl_crystal_F_000 864
_exptl_crystal_size_max 0.22
_exptl_crystal_size_mid 0.16
_exptl_crystal_size_min 0.10
_refine_diff_density_max 0.155
_refine_diff_density_min -0.203
_refine_diff_density_rms 0.032
_refine_ls_extinction_method none
_refine_ls_goodness_of_fit_ref 1.013
_refine_ls_hydrogen_treatment constr
_refine_ls_matrix_type full
_refine_ls_number_parameters 283
_refine_ls_number_reflns 4253
_refine_ls_number_restraints 0
_refine_ls_restrained_S_all 1.013
_refine_ls_R_factor_all 0.0892
_refine_ls_R_factor_gt 0.0427
_refine_ls_shift/su_max 0.001
_refine_ls_shift/su_mean 0.000
_refine_ls_structure_factor_coef Fsqd
_refine_ls_weighting_details 'calc w=1/[\s^2^(Fo^2^)+(0.0510P)^2^+0.2932P] where P=(Fo^2^+2Fc^2^)/3'
_refine_ls_weighting_scheme calc
_refine_ls_wR_factor_gt 0.0987
_refine_ls_wR_factor_ref 0.1216
_reflns_number_gt 2550
_reflns_number_total 4253
_reflns_threshold_expression >2sigma(I)
_cod_data_source_file ic100094y_si_001_3.cif
_cod_data_source_block 50613c
_cod_depositor_comments
;
The following automatic conversions were performed:

'_symmetry_cell_setting' value 'Monoclinic' changed to 'monoclinic'
according to the built-in table from CIF Core dictionary named
'cif_core.dic' version 2.4.1 from
2010-06-29.

'_exptl_absorpt_correction_type' value 'MULTI-SCAN'
changed to 'multi-scan' according to the built-in table from CIF Core
dictionary named 'cif_core.dic' version 2.4.1 from 2010-06-29.

Automatic conversion script
Id: cif_fix_values 1646 2011-03-28 12:23:43Z adriana 
;
_cod_database_code 4315485

loop_
_symmetry_equiv_pos_as_xyz
'x, y, z'
'-x, y+1/2, -z+1/2'
'-x, -y, -z'
'x, -y-1/2, z-1/2'

loop_
_atom_site_label
_atom_site_type_symbol
_atom_site_fract_x
_atom_site_fract_y
_atom_site_fract_z
_atom_site_U_iso_or_equiv
_atom_site_adp_type
_atom_site_occupancy
_atom_site_symmetry_multiplicity
_atom_site_calc_flag
_atom_site_refinement_flags
_atom_site_disorder_assembly
_atom_site_disorder_group
N1 N 0.11821(13) -0.00623(6) 0.19748(18) 0.0475(4) Uani 1 1 d . . .
N2 N 0.10721(13) -0.10720(6) 0.17055(18) 0.0479(4) Uani 1 1 d . . .
N3 N 0.49710(13) 0.10562(6) 0.22225(18) 0.0442(4) Uani 1 1 d . . .
N4 N 0.48494(15) 0.20487(7) 0.1603(2) 0.0605(4) Uani 1 1 d . . .
O1 O 0.01891(15) -0.28721(7) 0.1663(2) 0.0858(5) Uani 1 1 d . . .
O2 O 0.61571(15) 0.04453(7) 0.1136(2) 0.0816(5) Uani 1 1 d . . .
O3 O 0.49319(16) 0.11555(7) 0.50106(18) 0.0819(5) Uani 1 1 d . . .
C1 C 0.07000(16) 0.04432(8) 0.2298(2) 0.0493(5) Uani 1 1 d . . .
C2 C -0.04016(18) 0.04622(10) 0.2699(3) 0.0629(5) Uani 1 1 d . . .
H2 H -0.0734 0.0818 0.2878 0.075 Uiso 1 1 calc R . .
C3 C -0.09854(18) -0.00462(10) 0.2828(3) 0.0669(6) Uani 1 1 d . . .
H3 H -0.1713 -0.0035 0.3110 0.080 Uiso 1 1 calc R . .
C4 C -0.05054(16) -0.05785(9) 0.2544(2) 0.0534(5) Uani 1 1 d . . .
C5 C 0.05799(16) -0.05486(8) 0.2079(2) 0.0464(4) Uani 1 1 d . . .
C6 C 0.05572(16) -0.16135(8) 0.1827(2) 0.0504(5) Uani 1 1 d . . .
C7 C -0.05093(18) -0.16311(9) 0.2375(3) 0.0600(5) Uani 1 1 d . . .
H7 H -0.0857 -0.1988 0.2504 0.072 Uiso 1 1 calc R . .
C8 C -0.10178(18) -0.11345(10) 0.2708(3) 0.0640(6) Uani 1 1 d . . .
H8 H -0.1722 -0.1153 0.3053 0.077 Uiso 1 1 calc R . .
C9 C 0.21081(17) -0.11502(9) 0.1189(3) 0.0575(5) Uani 1 1 d . . .
H9 H 0.2612 -0.0857 0.0996 0.069 Uiso 1 1 calc R . .
C10 C 0.22571(18) -0.17324(9) 0.1014(3) 0.0604(5) Uani 1 1 d . . .
H10 H 0.2891 -0.1905 0.0692 0.073 Uiso 1 1 calc R . .
C11 C 0.12937(17) -0.20369(9) 0.1400(2) 0.0548(5) Uani 1 1 d . . .
C12 C 0.1107(2) -0.26647(9) 0.1417(3) 0.0616(6) Uani 1 1 d . . .
C13 C 0.2076(2) -0.30531(9) 0.1156(3) 0.0758(7) Uani 1 1 d . . .
H13A H 0.2766 -0.3021 0.2141 0.114 Uiso 1 1 calc R . .
H13B H 0.2287 -0.2939 0.0115 0.114 Uiso 1 1 calc R . .
H13C H 0.1800 -0.3449 0.1042 0.114 Uiso 1 1 calc R . .
C14 C 0.13394(18) 0.09837(8) 0.2202(2) 0.0533(5) Uani 1 1 d . . .
H14 H 0.0966 0.1331 0.2358 0.064 Uiso 1 1 calc R . .
C15 C 0.24096(17) 0.10212(8) 0.1910(2) 0.0500(5) Uani 1 1 d . . .
H15 H 0.2800 0.0674 0.1817 0.060 Uiso 1 1 calc R . .
C16 C 0.42435(17) 0.15780(7) 0.1833(2) 0.0464(4) Uani 1 1 d . . .
C17 C 0.30277(17) 0.15621(7) 0.1723(2) 0.0466(4) Uani 1 1 d . . .
C18 C 0.24238(19) 0.20958(8) 0.1328(3) 0.0586(5) Uani 1 1 d . . .
H18 H 0.1609 0.2117 0.1240 0.070 Uiso 1 1 calc R . .
C19 C 0.3028(2) 0.25835(9) 0.1071(3) 0.0662(6) Uani 1 1 d . . .
H19 H 0.2629 0.2937 0.0804 0.079 Uiso 1 1 calc R . .
C20 C 0.4229(2) 0.25460(8) 0.1213(3) 0.0681(6) Uani 1 1 d . . .
H20 H 0.4632 0.2881 0.1030 0.082 Uiso 1 1 calc R . .
C21 C 0.53621(18) 0.08004(9) 0.0865(2) 0.0539(5) Uani 1 1 d . . .
C22 C 0.4709(2) 0.09815(10) -0.0938(3) 0.0711(6) Uani 1 1 d . . .
H22A H 0.4992 0.0758 -0.1767 0.107 Uiso 1 1 calc R . .
H22B H 0.4847 0.1388 -0.1090 0.107 Uiso 1 1 calc R . .
H22C H 0.3867 0.0915 -0.1120 0.107 Uiso 1 1 calc R . .
C23 C 0.53520(18) 0.08967(8) 0.3994(2) 0.0520(5) Uani 1 1 d . . .
C24 C 0.6231(2) 0.04173(9) 0.4590(3) 0.0708(6) Uani 1 1 d . . .
H24A H 0.6305 0.0335 0.5798 0.106 Uiso 1 1 calc R . .
H24B H 0.6995 0.0533 0.4450 0.106 Uiso 1 1 calc R . .
H24C H 0.5959 0.0074 0.3906 0.106 Uiso 1 1 calc R . .

loop_
_atom_site_aniso_label
_atom_site_aniso_U_11
_atom_site_aniso_U_22
_atom_site_aniso_U_33
_atom_site_aniso_U_23
_atom_site_aniso_U_13
_atom_site_aniso_U_12
N1 0.0421(9) 0.0504(9) 0.0503(9) 0.0019(7) 0.0131(7) 0.0023(7)
N2 0.0390(8) 0.0513(9) 0.0537(9) 0.0020(7) 0.0131(7) -0.0030(7)
N3 0.0467(9) 0.0431(8) 0.0432(8) 0.0029(6) 0.0129(6) 0.0042(7)
N4 0.0695(12) 0.0442(9) 0.0654(11) 0.0070(8) 0.0143(8) -0.0048(8)
O1 0.0797(12) 0.0652(10) 0.1133(14) 0.0066(9) 0.0272(10) -0.0174(9)
O2 0.0780(11) 0.0977(12) 0.0788(10) 0.0107(9) 0.0376(8) 0.0360(10)
O3 0.1234(14) 0.0753(10) 0.0483(8) 0.0010(7) 0.0253(8) 0.0386(10)
C1 0.0449(11) 0.0537(12) 0.0493(10) 0.0031(8) 0.0129(8) 0.0057(9)
C2 0.0512(12) 0.0687(14) 0.0719(14) 0.0046(11) 0.0219(10) 0.0153(11)
C3 0.0440(12) 0.0844(16) 0.0792(15) 0.0079(12) 0.0283(10) 0.0079(11)
C4 0.0390(10) 0.0701(13) 0.0514(11) 0.0069(9) 0.0129(8) 0.0019(10)
C5 0.0379(10) 0.0566(12) 0.0437(10) 0.0050(8) 0.0092(8) -0.0001(9)
C6 0.0443(11) 0.0553(12) 0.0471(10) 0.0077(8) 0.0047(8) -0.0083(9)
C7 0.0482(12) 0.0650(13) 0.0647(13) 0.0150(10) 0.0117(9) -0.0101(11)
C8 0.0410(11) 0.0813(16) 0.0720(14) 0.0146(12) 0.0191(10) -0.0085(11)
C9 0.0471(12) 0.0567(13) 0.0740(13) -0.0034(10) 0.0256(10) -0.0061(9)
C10 0.0548(13) 0.0575(13) 0.0719(13) -0.0066(10) 0.0219(10) -0.0020(10)
C11 0.0527(12) 0.0531(12) 0.0551(12) 0.0012(9) 0.0088(9) -0.0059(10)
C12 0.0632(14) 0.0589(13) 0.0558(12) 0.0032(9) 0.0044(10) -0.0071(11)
C13 0.0806(17) 0.0586(13) 0.0809(16) 0.0013(11) 0.0094(12) 0.0016(12)
C14 0.0549(12) 0.0489(11) 0.0571(11) 0.0001(9) 0.0164(9) 0.0106(9)
C15 0.0526(12) 0.0397(10) 0.0576(11) 0.0006(8) 0.0148(9) 0.0079(9)
C16 0.0578(12) 0.0372(10) 0.0434(10) 0.0022(7) 0.0120(8) 0.0030(9)
C17 0.0531(12) 0.0395(10) 0.0460(10) -0.0017(8) 0.0114(8) 0.0064(8)
C18 0.0676(14) 0.0461(12) 0.0607(12) -0.0001(9) 0.0151(10) 0.0134(10)
C19 0.0902(18) 0.0407(12) 0.0652(13) 0.0034(9) 0.0164(12) 0.0137(11)
C20 0.0931(19) 0.0394(12) 0.0715(14) 0.0072(10) 0.0214(12) -0.0073(12)
C21 0.0515(12) 0.0588(12) 0.0564(12) 0.0041(9) 0.0230(9) 0.0024(10)
C22 0.0859(16) 0.0800(15) 0.0510(12) 0.0010(11) 0.0249(11) 0.0065(13)
C23 0.0597(12) 0.0469(11) 0.0479(11) -0.0001(8) 0.0121(9) 0.0051(9)
C24 0.0804(16) 0.0700(14) 0.0586(13) 0.0112(10) 0.0128(11) 0.0249(12)

loop_
_atom_type_symbol
_atom_type_description
_atom_type_scat_dispersion_real
_atom_type_scat_dispersion_imag
_atom_type_scat_source
C C 0.0033 0.0016 'International Tables Vol C Tables 4.2.6.8 and 6.1.1.4'
H H 0.0000 0.0000 'International Tables Vol C Tables 4.2.6.8 and 6.1.1.4'
N N 0.0061 0.0033 'International Tables Vol C Tables 4.2.6.8 and 6.1.1.4'
O O 0.0106 0.0060 'International Tables Vol C Tables 4.2.6.8 and 6.1.1.4'

loop_
_geom_angle_atom_site_label_1
_geom_angle_atom_site_label_2
_geom_angle_atom_site_label_3
_geom_angle
_geom_angle_site_symmetry_1
_geom_angle_site_symmetry_3
_geom_angle_publ_flag
C5 N1 C1 117.38(16) . . ?
C9 N2 C6 109.15(16) . . ?
C9 N2 C5 127.82(16) . . ?
C6 N2 C5 123.03(15) . . ?
C23 N3 C21 125.50(15) . . ?
C23 N3 C16 115.89(14) . . ?
C21 N3 C16 118.05(14) . . ?
C16 N4 C20 116.95(18) . . ?
N1 C1 C2 121.60(18) . . ?
N1 C1 C14 118.77(16) . . ?
C2 C1 C14 119.62(18) . . ?
C3 C2 C1 119.48(19) . . ?
C3 C2 H2 120.3 . . ?
C1 C2 H2 120.3 . . ?
C2 C3 C4 120.74(19) . . ?
C2 C3 H3 119.6 . . ?
C4 C3 H3 119.6 . . ?
C3 C4 C5 115.30(18) . . ?
C3 C4 C8 125.25(18) . . ?
C5 C4 C8 119.45(19) . . ?
N1 C5 N2 117.17(16) . . ?
N1 C5 C4 125.41(17) . . ?
N2 C5 C4 117.42(17) . . ?
N2 C6 C11 107.59(16) . . ?
N2 C6 C7 118.19(18) . . ?
C11 C6 C7 134.18(18) . . ?
C8 C7 C6 120.16(19) . . ?
C8 C7 H7 119.9 . . ?
C6 C7 H7 119.9 . . ?
C7 C8 C4 121.66(19) . . ?
C7 C8 H8 119.2 . . ?
C4 C8 H8 119.2 . . ?
C10 C9 N2 107.63(17) . . ?
C10 C9 H9 126.2 . . ?
N2 C9 H9 126.2 . . ?
C9 C10 C11 109.41(18) . . ?
C9 C10 H10 125.3 . . ?
C11 C10 H10 125.3 . . ?
C6 C11 C10 106.22(17) . . ?
C6 C11 C12 125.73(19) . . ?
C10 C11 C12 128.0(2) . . ?
O1 C12 C11 121.4(2) . . ?
O1 C12 C13 120.6(2) . . ?
C11 C12 C13 118.0(2) . . ?
C12 C13 H13A 109.5 . . ?
C12 C13 H13B 109.5 . . ?
H13A C13 H13B 109.5 . . ?
C12 C13 H13C 109.5 . . ?
H13A C13 H13C 109.5 . . ?
H13B C13 H13C 109.5 . . ?
C15 C14 C1 125.31(17) . . ?
C15 C14 H14 117.3 . . ?
C1 C14 H14 117.3 . . ?
C14 C15 C17 125.55(17) . . ?
C14 C15 H15 117.2 . . ?
C17 C15 H15 117.2 . . ?
N4 C16 C17 125.34(16) . . ?
N4 C16 N3 113.70(16) . . ?
C17 C16 N3 120.96(15) . . ?
C16 C17 C18 115.34(17) . . ?
C16 C17 C15 122.24(16) . . ?
C18 C17 C15 122.34(18) . . ?
C19 C18 C17 120.2(2) . . ?
C19 C18 H18 119.9 . . ?
C17 C18 H18 119.9 . . ?
C18 C19 C20 119.22(19) . . ?
C18 C19 H19 120.4 . . ?
C20 C19 H19 120.4 . . ?
N4 C20 C19 122.9(2) . . ?
N4 C20 H20 118.5 . . ?
C19 C20 H20 118.5 . . ?
O2 C21 N3 122.26(18) . . ?
O2 C21 C22 121.79(18) . . ?
N3 C21 C22 115.92(18) . . ?
C21 C22 H22A 109.5 . . ?
C21 C22 H22B 109.5 . . ?
H22A C22 H22B 109.5 . . ?
C21 C22 H22C 109.5 . . ?
H22A C22 H22C 109.5 . . ?
H22B C22 H22C 109.5 . . ?
O3 C23 N3 117.94(17) . . ?
O3 C23 C24 121.06(18) . . ?
N3 C23 C24 120.99(17) . . ?
C23 C24 H24A 109.5 . . ?
C23 C24 H24B 109.5 . . ?
H24A C24 H24B 109.5 . . ?
C23 C24 H24C 109.5 . . ?
H24A C24 H24C 109.5 . . ?
H24B C24 H24C 109.5 . . ?

loop_
_geom_bond_atom_site_label_1
_geom_bond_atom_site_label_2
_geom_bond_distance
_geom_bond_site_symmetry_2
_geom_bond_publ_flag
N1 C5 1.331(2) . ?
N1 C1 1.342(2) . ?
N2 C9 1.382(2) . ?
N2 C6 1.393(2) . ?
N2 C5 1.395(2) . ?
N3 C23 1.406(2) . ?
N3 C21 1.407(2) . ?
N3 C16 1.449(2) . ?
N4 C16 1.328(2) . ?
N4 C20 1.340(3) . ?
O1 C12 1.229(2) . ?
O2 C21 1.205(2) . ?
O3 C23 1.207(2) . ?
C1 C2 1.399(3) . ?
C1 C14 1.457(3) . ?
C2 C3 1.366(3) . ?
C2 H2 0.9300 . ?
C3 C4 1.386(3) . ?
C3 H3 0.9300 . ?
C4 C5 1.406(2) . ?
C4 C8 1.428(3) . ?
C6 C11 1.395(3) . ?
C6 C7 1.419(3) . ?
C7 C8 1.342(3) . ?
C7 H7 0.9300 . ?
C8 H8 0.9300 . ?
C9 C10 1.359(3) . ?
C9 H9 0.9300 . ?
C10 C11 1.420(3) . ?
C10 H10 0.9300 . ?
C11 C12 1.457(3) . ?
C12 C13 1.492(3) . ?
C13 H13A 0.9600 . ?
C13 H13B 0.9600 . ?
C13 H13C 0.9600 . ?
C14 C15 1.325(3) . ?
C14 H14 0.9300 . ?
C15 C17 1.461(2) . ?
C15 H15 0.9300 . ?
C16 C17 1.390(3) . ?
C17 C18 1.403(2) . ?
C18 C19 1.364(3) . ?
C18 H18 0.9300 . ?
C19 C20 1.370(3) . ?
C19 H19 0.9300 . ?
C20 H20 0.9300 . ?
C21 C22 1.489(3) . ?
C22 H22A 0.9600 . ?
C22 H22B 0.9600 . ?
C22 H22C 0.9600 . ?
C23 C24 1.487(3) . ?
C24 H24A 0.9600 . ?
C24 H24B 0.9600 . ?
C24 H24C 0.9600 . ?

loop_
_geom_torsion_atom_site_label_1
_geom_torsion_atom_site_label_2
_geom_torsion_atom_site_label_3
_geom_torsion_atom_site_label_4
_geom_torsion
_geom_torsion_site_symmetry_1
_geom_torsion_site_symmetry_2
_geom_torsion_site_symmetry_3
_geom_torsion_site_symmetry_4
_geom_torsion_publ_flag
C5 N1 C1 C2 -1.1(3) . . . . ?
C5 N1 C1 C14 179.74(15) . . . . ?
N1 C1 C2 C3 2.3(3) . . . . ?
C14 C1 C2 C3 -178.48(18) . . . . ?
C1 C2 C3 C4 -0.8(3) . . . . ?
C2 C3 C4 C5 -1.7(3) . . . . ?
C2 C3 C4 C8 177.6(2) . . . . ?
C1 N1 C5 N2 178.66(15) . . . . ?
C1 N1 C5 C4 -1.8(3) . . . . ?
C9 N2 C5 N1 -1.8(3) . . . . ?
C6 N2 C5 N1 177.58(15) . . . . ?
C9 N2 C5 C4 178.59(17) . . . . ?
C6 N2 C5 C4 -2.0(2) . . . . ?
C3 C4 C5 N1 3.2(3) . . . . ?
C8 C4 C5 N1 -176.19(17) . . . . ?
C3 C4 C5 N2 -177.29(16) . . . . ?
C8 C4 C5 N2 3.4(3) . . . . ?
C9 N2 C6 C11 0.8(2) . . . . ?
C5 N2 C6 C11 -178.75(15) . . . . ?
C9 N2 C6 C7 178.79(16) . . . . ?
C5 N2 C6 C7 -0.7(2) . . . . ?
N2 C6 C7 C8 2.1(3) . . . . ?
C11 C6 C7 C8 179.5(2) . . . . ?
C6 C7 C8 C4 -0.7(3) . . . . ?
C3 C4 C8 C7 178.6(2) . . . . ?
C5 C4 C8 C7 -2.1(3) . . . . ?
C6 N2 C9 C10 -1.0(2) . . . . ?
C5 N2 C9 C10 178.52(17) . . . . ?
N2 C9 C10 C11 0.8(2) . . . . ?
N2 C6 C11 C10 -0.26(19) . . . . ?
C7 C6 C11 C10 -177.8(2) . . . . ?
N2 C6 C11 C12 177.91(17) . . . . ?
C7 C6 C11 C12 0.3(3) . . . . ?
C9 C10 C11 C6 -0.3(2) . . . . ?
C9 C10 C11 C12 -178.45(19) . . . . ?
C6 C11 C12 O1 7.1(3) . . . . ?
C10 C11 C12 O1 -175.1(2) . . . . ?
C6 C11 C12 C13 -171.85(18) . . . . ?
C10 C11 C12 C13 5.9(3) . . . . ?
N1 C1 C14 C15 -3.9(3) . . . . ?
C2 C1 C14 C15 176.86(18) . . . . ?
C1 C14 C15 C17 176.61(17) . . . . ?
C20 N4 C16 C17 -0.8(3) . . . . ?
C20 N4 C16 N3 179.05(16) . . . . ?
C23 N3 C16 N4 99.73(18) . . . . ?
C21 N3 C16 N4 -72.1(2) . . . . ?
C23 N3 C16 C17 -80.4(2) . . . . ?
C21 N3 C16 C17 107.72(19) . . . . ?
N4 C16 C17 C18 0.2(3) . . . . ?
N3 C16 C17 C18 -179.62(15) . . . . ?
N4 C16 C17 C15 176.99(16) . . . . ?
N3 C16 C17 C15 -2.8(3) . . . . ?
C14 C15 C17 C16 164.36(18) . . . . ?
C14 C15 C17 C18 -19.1(3) . . . . ?
C16 C17 C18 C19 0.4(3) . . . . ?
C15 C17 C18 C19 -176.42(17) . . . . ?
C17 C18 C19 C20 -0.3(3) . . . . ?
C16 N4 C20 C19 0.8(3) . . . . ?
C18 C19 C20 N4 -0.3(3) . . . . ?
C23 N3 C21 O2 -6.6(3) . . . . ?
C16 N3 C21 O2 164.37(18) . . . . ?
C23 N3 C21 C22 171.60(17) . . . . ?
C16 N3 C21 C22 -17.4(2) . . . . ?
C21 N3 C23 O3 -179.74(19) . . . . ?
C16 N3 C23 O3 9.1(3) . . . . ?
C21 N3 C23 C24 -0.7(3) . . . . ?
C16 N3 C23 C24 -171.90(18) . . . . ?

loop_
_cod_related_entry_id
_cod_related_entry_database
_cod_related_entry_code
1 ChemSpider 30660977
